data_7214487
loop_
_publ_author_name
'Jones, Andrew O. F.'
'Leech, Charlotte K.'
'McIntyre, Garry J.'
'Wilson, Chick C.'
'Thomas, Lynne H.'

_publ_section_title
;
 Engineering short, strong hydrogen bonds in urea di-carboxylic acid
 complexes
;
_journal_issue 35
_journal_name_full CrystEngComm
_journal_page_first 8177
_journal_paper_doi 10.1039/C4CE00587B
_journal_volume 16
_journal_year 2014
_chemical_formula_sum 'C8 H16 N4 O6'
_chemical_formula_weight 264.25
_chemical_name_common
;
 bis(methylurea) fumaric acid
;
_chemical_name_systematic
;
 bis(N-methylurea) trans-butenedioic acid
;
_space_group_IT_number 14
_symmetry_cell_setting monoclinic
_symmetry_space_group_name_Hall '-P 2yn'
_symmetry_space_group_name_H-M 'P 1 21/n 1'
_atom_sites_solution_hydrogens difmap
_atom_sites_solution_primary direct
_atom_sites_solution_secondary difmap
_audit_creation_method SHELXL-97
_cell_angle_alpha 90.00
_cell_angle_beta 104.156(4)
_cell_angle_gamma 90.00
_cell_formula_units_Z 2
_cell_length_a 8.3188(10)
_cell_length_b 5.6497(5)
_cell_length_c 13.8382(13)
_cell_measurement_reflns_used 5410
_cell_measurement_temperature 100
_cell_measurement_theta_max 55.14
_cell_measurement_theta_min 6.07
_cell_volume 630.63(11)
_computing_cell_refinement 'CrystalClear 1.4.0 (Rigaku, 2008)'
_computing_data_collection 'CrystalClear 1.4.0 (Rigaku, 2008)'
_computing_data_reduction 'CrystalClear 1.4.0 (Rigaku, 2008)'
_computing_molecular_graphics 'Mercury (McRae, 2006)'
_computing_publication_material 'WINGX (Farrugia, 1999)'
_computing_structure_refinement 'SHELXL-97 (Sheldrick, 2008)'
_computing_structure_solution 'SHELXS-97 (Sheldrick, 2008)'
_diffrn_ambient_temperature 100
_diffrn_measured_fraction_theta_full 0.997
_diffrn_measured_fraction_theta_max 0.997
_diffrn_measurement_device_type 'Rigaku R-AXIS RAPID IP Image Plate'
_diffrn_measurement_method 'Image plate'
_diffrn_radiation_monochromator graphite
_diffrn_radiation_source 'fine-focus sealed tube'
_diffrn_radiation_type MoK\a
_diffrn_radiation_wavelength 0.71075
_diffrn_reflns_av_R_equivalents 0.0329
_diffrn_reflns_av_sigmaI/netI 0.0225
_diffrn_reflns_limit_h_max 10
_diffrn_reflns_limit_h_min -10
_diffrn_reflns_limit_k_max 7
_diffrn_reflns_limit_k_min -7
_diffrn_reflns_limit_l_max 17
_diffrn_reflns_limit_l_min -17
_diffrn_reflns_number 8243
_diffrn_reflns_theta_full 27.48
_diffrn_reflns_theta_max 27.48
_diffrn_reflns_theta_min 3.04
_exptl_absorpt_coefficient_mu 0.119
_exptl_absorpt_correction_T_max 1.0000
_exptl_absorpt_correction_T_min 0.8385
_exptl_absorpt_correction_type multi-scan
_exptl_absorpt_process_details 'ABSCOR, Rigaku 1995'
_exptl_crystal_colour colourless
_exptl_crystal_density_diffrn 1.392
_exptl_crystal_density_method 'not measured'
_exptl_crystal_description block
_exptl_crystal_F_000 280
_exptl_crystal_size_max 0.3
_exptl_crystal_size_mid 0.3
_exptl_crystal_size_min 0.2
_refine_diff_density_max 0.190
_refine_diff_density_min -0.167
_refine_diff_density_rms 0.040
_refine_ls_extinction_method none
_refine_ls_goodness_of_fit_ref 1.070
_refine_ls_hydrogen_treatment refall
_refine_ls_matrix_type full
_refine_ls_number_parameters 114
_refine_ls_number_reflns 1449
_refine_ls_number_restraints 0
_refine_ls_restrained_S_all 1.070
_refine_ls_R_factor_all 0.0435
_refine_ls_R_factor_gt 0.0327
_refine_ls_shift/su_max 0.000
_refine_ls_shift/su_mean 0.000
_refine_ls_structure_factor_coef Fsqd
_refine_ls_weighting_details 'calc w=1/[\s^2^(Fo^2^)+(0.0379P)^2^+0.1082P] where P=(Fo^2^+2Fc^2^)/3'
_refine_ls_weighting_scheme calc
_refine_ls_wR_factor_gt 0.0745
_refine_ls_wR_factor_ref 0.0804
_reflns_number_gt 1172
_reflns_number_total 1449
_reflns_threshold_expression >2\s(I)
_cod_data_source_file c4ce00587b2.cif
_cod_data_source_block mu_fum_100k
_cod_depositor_comments 'Adding full bibliography for 7214477--7214509.cif.'
_cod_original_sg_symbol_H-M P21/n
_cod_database_code 7214487

loop_
_symmetry_equiv_pos_as_xyz
'x, y, z'
'-x+1/2, y+1/2, -z+1/2'
'-x, -y, -z'
'x-1/2, -y-1/2, z-1/2'

loop_
_atom_site_label
_atom_site_type_symbol
_atom_site_fract_x
_atom_site_fract_y
_atom_site_fract_z
_atom_site_U_iso_or_equiv
_atom_site_adp_type
_atom_site_occupancy
_atom_site_symmetry_multiplicity
_atom_site_calc_flag
H8 H 0.968(2) -0.185(3) 0.7567(11) 0.044(4) Uiso 1 1 d
H3 H 0.8958(17) 0.228(3) 0.7496(12) 0.031(4) Uiso 1 1 d
H1 H 0.9289(16) 0.494(2) 1.0835(10) 0.028(3) Uiso 1 1 d
H5 H 1.0474(18) -0.087(3) 0.5860(11) 0.034(4) Uiso 1 1 d
H6 H 1.133(2) -0.271(3) 0.7291(12) 0.060(5) Uiso 1 1 d
H2 H 0.706(2) -0.012(3) 0.9995(15) 0.073(6) Uiso 1 1 d
H4 H 0.8060(19) 0.407(3) 0.6708(11) 0.038(4) Uiso 1 1 d
H7 H 1.129(2) -0.020(3) 0.7828(12) 0.048(4) Uiso 1 1 d
O1 O 0.86193(11) 0.15464(15) 0.89383(6) 0.0298(2) Uani 1 1 d
O2 O 0.76618(10) 0.13618(16) 1.03156(6) 0.0266(2) Uani 1 1 d
O3 O 0.88388(10) 0.25347(15) 0.52710(6) 0.0269(2) Uani 1 1 d
N1 N 1.01622(13) -0.02227(19) 0.63523(7) 0.0271(3) Uani 1 1 d
C3 C 0.92465(14) 0.1738(2) 0.61528(8) 0.0234(3) Uani 1 1 d
C2 C 0.94804(15) 0.4440(2) 1.02128(9) 0.0243(3) Uani 1 1 d
N2 N 0.87665(15) 0.2838(2) 0.68926(8) 0.0296(3) Uani 1 1 d
C4 C 1.06534(19) -0.1306(3) 0.73298(10) 0.0325(3) Uani 1 1 d
C1 C 0.85476(14) 0.2310(2) 0.97560(8) 0.0233(3) Uani 1 1 d

loop_
_atom_site_aniso_label
_atom_site_aniso_U_11
_atom_site_aniso_U_22
_atom_site_aniso_U_33
_atom_site_aniso_U_23
_atom_site_aniso_U_13
_atom_site_aniso_U_12
O1 0.0366(5) 0.0338(5) 0.0217(4) -0.0023(4) 0.0124(4) -0.0066(4)
O2 0.0287(5) 0.0319(5) 0.0206(4) -0.0003(4) 0.0089(3) -0.0065(4)
O3 0.0308(5) 0.0321(5) 0.0192(4) 0.0013(3) 0.0088(3) 0.0061(4)
N1 0.0338(6) 0.0303(6) 0.0195(5) 0.0016(4) 0.0108(4) 0.0063(5)
C3 0.0239(6) 0.0264(6) 0.0211(6) -0.0010(5) 0.0080(4) -0.0029(5)
C2 0.0260(6) 0.0277(6) 0.0195(5) 0.0010(5) 0.0060(4) 0.0025(5)
N2 0.0415(7) 0.0299(6) 0.0194(5) 0.0020(5) 0.0114(5) 0.0073(5)
C4 0.0400(8) 0.0344(7) 0.0249(6) 0.0063(6) 0.0112(6) 0.0061(6)
C1 0.0229(6) 0.0275(6) 0.0199(5) 0.0044(5) 0.0059(4) 0.0021(5)

loop_
_atom_type_symbol
_atom_type_description
_atom_type_scat_dispersion_real
_atom_type_scat_dispersion_imag
_atom_type_scat_source
C C 0.0033 0.0016 'International Tables Vol C Tables 4.2.6.8 and 6.1.1.4'
H H 0.0000 0.0000 'International Tables Vol C Tables 4.2.6.8 and 6.1.1.4'
N N 0.0061 0.0033 'International Tables Vol C Tables 4.2.6.8 and 6.1.1.4'
O O 0.0106 0.0060 'International Tables Vol C Tables 4.2.6.8 and 6.1.1.4'

loop_
_geom_angle_atom_site_label_1
_geom_angle_atom_site_label_2
_geom_angle_atom_site_label_3
_geom_angle
_geom_angle_site_symmetry_1
C3 N1 C4 124.05(11) .
O3 C3 N1 119.93(10) .
O3 C3 N2 120.81(11) .
N1 C3 N2 119.26(11) .
C2 C2 C1 121.93(14) 3_767
O1 C1 O2 124.37(11) .
O1 C1 C2 122.62(10) .
O2 C1 C2 113.01(10) .

loop_
_geom_bond_atom_site_label_1
_geom_bond_atom_site_label_2
_geom_bond_distance
_geom_bond_site_symmetry_2
O1 C1 1.2259(13) .
O2 C1 1.3071(13) .
O3 C3 1.2666(13) .
N1 C3 1.3346(16) .
N1 C4 1.4494(16) .
C3 N2 1.3392(15) .
C2 C2 1.321(2) 3_767
C2 C1 1.4866(17) .

loop_
_geom_hbond_atom_site_label_D
_geom_hbond_atom_site_label_H
_geom_hbond_atom_site_label_A
_geom_hbond_distance_DH
_geom_hbond_distance_HA
_geom_hbond_distance_DA
_geom_hbond_angle_DHA
_geom_hbond_site_symmetry_A
O2 H2 O3 1.02(2) 1.53(2) 2.5291(12) 168.4(18) 2_646
N2 H4 O1 0.905(17) 2.026(17) 2.9214(15) 170.2(13) 2_656
